data_4069373
loop_
_publ_author_name
'Lo, Larry Tso-Lun'
'Ng, Chi-On'
'Feng, Hua'
'Ko, Chi-Chiu'

_publ_section_title
;
 Thermochromic and Aggregation Properties of Bis(phenylisocyano)
 Rhodium(I) Diimine Complexes
;
_journal_issue 13
_journal_name_full Organometallics
_journal_page_first 3597
_journal_paper_doi 10.1021/om900161f
_journal_volume 28
_journal_year 2009
_chemical_formula_moiety 'C32 H35 B F4 N4 O0.50 Rh'
_chemical_formula_sum 'C32 H35 B F4 N4 O0.5 Rh'
_chemical_formula_weight 673.36
_chemical_name_systematic
; 
 ? 
;
_space_group_IT_number 15
_symmetry_cell_setting monoclinic
_symmetry_space_group_name_Hall '-C 2yc'
_symmetry_space_group_name_H-M 'C 1 2/c 1'
_atom_sites_solution_hydrogens geom
_atom_sites_solution_primary direct
_atom_sites_solution_secondary difmap
_audit_creation_method SHELXL-97
_cell_angle_alpha 90.00
_cell_angle_beta 96.555(2)
_cell_angle_gamma 90.00
_cell_formula_units_Z 8
_cell_length_a 19.0965(4)
_cell_length_b 20.8077(4)
_cell_length_c 15.4552(3)
_cell_measurement_temperature 173(2)
_cell_volume 6101.0(2)
_computing_cell_refinement 'Bruker FRAMBO'
_computing_data_collection 'Bruker FRAMBO'
_computing_data_reduction 'Bruker SAINT'
_computing_molecular_graphics 'Bruker SHELXTL'
_computing_publication_material 'Bruker SHELXTL'
_computing_structure_refinement 'SHELXL-97 (Sheldrick, 1997)'
_computing_structure_solution 'SHELXS-97 (Sheldrick, 1990)'
_diffrn_ambient_temperature 173(2)
_diffrn_measured_fraction_theta_full 0.934
_diffrn_measured_fraction_theta_max 0.934
_diffrn_measurement_device_type 'multiwire proportional'
_diffrn_measurement_method 'phi and omega scans'
_diffrn_radiation_monochromator graphite
_diffrn_radiation_source 'fine-focus sealed tube'
_diffrn_radiation_type CuK\a
_diffrn_radiation_wavelength 1.54178
_diffrn_reflns_av_R_equivalents 0.0419
_diffrn_reflns_av_sigmaI/netI 0.0514
_diffrn_reflns_limit_h_max 20
_diffrn_reflns_limit_h_min -19
_diffrn_reflns_limit_k_max 21
_diffrn_reflns_limit_k_min -22
_diffrn_reflns_limit_l_max 15
_diffrn_reflns_limit_l_min -15
_diffrn_reflns_number 6424
_diffrn_reflns_theta_full 55.00
_diffrn_reflns_theta_max 55.00
_diffrn_reflns_theta_min 3.15
_exptl_absorpt_coefficient_mu 4.993
_exptl_absorpt_correction_T_max 0.6351
_exptl_absorpt_correction_T_min 0.3158
_exptl_absorpt_correction_type multi-scan
_exptl_crystal_colour 'Dark green'
_exptl_crystal_density_diffrn 1.466
_exptl_crystal_density_method 'not measured'
_exptl_crystal_description needle
_exptl_crystal_F_000 2760
_exptl_crystal_size_max 0.30
_exptl_crystal_size_mid 0.20
_exptl_crystal_size_min 0.10
_refine_diff_density_max 0.712
_refine_diff_density_min -0.596
_refine_diff_density_rms 0.085
_refine_ls_extinction_method none
_refine_ls_goodness_of_fit_ref 0.996
_refine_ls_hydrogen_treatment constr
_refine_ls_matrix_type full
_refine_ls_number_parameters 391
_refine_ls_number_reflns 3581
_refine_ls_number_restraints 0
_refine_ls_restrained_S_all 0.996
_refine_ls_R_factor_all 0.0695
_refine_ls_R_factor_gt 0.0468
_refine_ls_shift/su_max 0.008
_refine_ls_shift/su_mean 0.000
_refine_ls_structure_factor_coef Fsqd
_refine_ls_weighting_details 'calc w=1/[\s^2^(Fo^2^)+(0.0720P)^2^+0.0000P] where P=(Fo^2^+2Fc^2^)/3'
_refine_ls_weighting_scheme calc
_refine_ls_wR_factor_gt 0.1051
_refine_ls_wR_factor_ref 0.1140
_reflns_number_gt 2681
_reflns_number_total 3581
_reflns_threshold_expression >2sigma(I)
_cod_data_source_file om900161f_si_002.cif
_cod_data_source_block 1_green
_cod_depositor_comments
;
The following automatic conversions were performed:

'_symmetry_cell_setting' value 'Monoclinic' changed to 'monoclinic'
according to /home/saulius/struct/CIF-dictionaries/cif_core.dic
dictionary named 'cif_core.dic' version 2.4.2 from
2011-04-26.

'_exptl_absorpt_correction_type' value 'Multi-scan'
changed to 'multi-scan' according to
/home/saulius/struct/CIF-dictionaries/cif_core.dic dictionary named
'cif_core.dic' version 2.4.2 from 2011-04-26.

Automatic conversion script
Id: cif_fix_values 1715 2011-07-08 13:25:40Z adriana 
;
_cod_original_sg_symbol_H-M 'C 2/c'
_cod_original_formula_sum 'C32 H35 B F4 N4 O0.50 Rh'
_cod_database_code 4069373

loop_
_symmetry_equiv_pos_as_xyz
'x, y, z'
'-x, y, -z+1/2'
'x+1/2, y+1/2, z'
'-x+1/2, y+1/2, -z+1/2'
'-x, -y, -z'
'x, -y, z-1/2'
'-x+1/2, -y+1/2, -z'
'x+1/2, -y+1/2, z-1/2'

loop_
_atom_site_label
_atom_site_type_symbol
_atom_site_fract_x
_atom_site_fract_y
_atom_site_fract_z
_atom_site_U_iso_or_equiv
_atom_site_adp_type
_atom_site_occupancy
_atom_site_symmetry_multiplicity
_atom_site_calc_flag
_atom_site_refinement_flags
Rh1 Rh 1.010925(9) 0.044586(9) 0.363276(11) 0.03540(5) Uani 1 1 d .
C18 C 0.80249(12) 0.05386(12) 0.46699(14) 0.0413(7) Uani 1 1 d .
N3 N 0.86868(9) 0.04878(9) 0.43664(11) 0.0361(5) Uani 1 1 d .
C21 C 0.92278(11) 0.04815(11) 0.40882(14) 0.0369(7) Uani 1 1 d .
N1 N 1.10899(9) 0.02784(9) 0.32108(11) 0.0361(6) Uani 1 1 d .
N4 N 1.01690(10) 0.19233(9) 0.37580(11) 0.0424(6) Uani 1 1 d .
C5 C 1.12780(12) -0.03539(11) 0.31587(13) 0.0346(7) Uani 1 1 d .
C10 C 0.96340(13) -0.09482(13) 0.38246(15) 0.0461(8) Uani 1 1 d .
H10 H 0.9201 -0.0768 0.3956 0.055 Uiso 1 1 calc R
C30 C 1.01540(11) 0.13575(12) 0.36980(14) 0.0398(7) Uani 1 1 d .
C2 C 1.21821(13) 0.05536(12) 0.26841(14) 0.0422(8) Uani 1 1 d .
H2 H 1.2487 0.0883 0.2525 0.051 Uiso 1 1 calc R
C1 C 1.15523(13) 0.07175(12) 0.29711(14) 0.0414(7) Uani 1 1 d .
H1 H 1.1436 0.1160 0.3003 0.050 Uiso 1 1 calc R
C4 C 1.19032(12) -0.05324(12) 0.28585(14) 0.0418(7) Uani 1 1 d .
H4 H 1.2011 -0.0976 0.2812 0.050 Uiso 1 1 calc R
C3 C 1.23790(12) -0.00774(13) 0.26228(14) 0.0401(7) Uani 1 1 d .
N2 N 1.01484(9) -0.05454(9) 0.36178(11) 0.0371(6) Uani 1 1 d .
C6 C 1.07546(12) -0.08163(12) 0.34159(14) 0.0369(7) Uani 1 1 d .
C17 C 0.77515(13) 0.11580(12) 0.47373(16) 0.0486(8) Uani 1 1 d .
C19 C 0.79888(13) -0.06681(12) 0.48082(16) 0.0483(8) Uani 1 1 d .
H19A H 0.7975 -0.0782 0.4191 0.072 Uiso 1 1 calc R
H19B H 0.7716 -0.0983 0.5103 0.072 Uiso 1 1 calc R
H19C H 0.8478 -0.0668 0.5079 0.072 Uiso 1 1 calc R
C13 C 0.76767(12) -0.00114(12) 0.48868(14) 0.0390(7) Uani 1 1 d .
C28 C 0.90583(13) 0.27847(14) 0.31116(17) 0.0599(9) Uani 1 1 d .
H28A H 0.8702 0.2824 0.3518 0.090 Uiso 1 1 calc R
H28B H 0.9091 0.2335 0.2932 0.090 Uiso 1 1 calc R
H28C H 0.8923 0.3052 0.2598 0.090 Uiso 1 1 calc R
C22 C 1.02838(12) 0.25696(12) 0.38742(15) 0.0426(8) Uani 1 1 d .
C27 C 1.09350(14) 0.27677(13) 0.42827(18) 0.0563(9) Uani 1 1 d .
C15 C 0.67342(15) 0.06673(15) 0.52419(18) 0.0643(10) Uani 1 1 d .
H15 H 0.6283 0.0711 0.5439 0.077 Uiso 1 1 calc R
C29 C 1.15046(15) 0.23050(15) 0.46121(18) 0.0660(10) Uani 1 1 d .
H29A H 1.1295 0.1887 0.4722 0.099 Uiso 1 1 calc R
H29B H 1.1757 0.2470 0.5154 0.099 Uiso 1 1 calc R
H29C H 1.1835 0.2255 0.4176 0.099 Uiso 1 1 calc R
C23 C 0.97562(13) 0.30014(13) 0.35491(17) 0.0510(8) Uani 1 1 d .
C9 C 0.97097(14) -0.16021(13) 0.38532(15) 0.0495(8) Uani 1 1 d .
H9 H 0.9332 -0.1866 0.3992 0.059 Uiso 1 1 calc R
C7 C 1.08631(13) -0.14688(11) 0.34574(15) 0.0425(7) Uani 1 1 d .
H7 H 1.1301 -0.1642 0.3334 0.051 Uiso 1 1 calc R
C16 C 0.70923(13) 0.12084(14) 0.50284(18) 0.0598(9) Uani 1 1 d .
H16 H 0.6886 0.1620 0.5081 0.072 Uiso 1 1 calc R
C20 C 0.81345(15) 0.17356(13) 0.44689(18) 0.0613(9) Uani 1 1 d .
H20A H 0.8592 0.1768 0.4825 0.092 Uiso 1 1 calc R
H20B H 0.7856 0.2121 0.4551 0.092 Uiso 1 1 calc R
H20C H 0.8208 0.1697 0.3854 0.092 Uiso 1 1 calc R
C14 C 0.70165(13) 0.00669(14) 0.51754(16) 0.0515(9) Uani 1 1 d .
H14 H 0.6760 -0.0300 0.5327 0.062 Uiso 1 1 calc R
C12 C 1.04439(17) -0.25957(13) 0.3735(2) 0.0735(11) Uani 1 1 d .
H12A H 1.0901 -0.2705 0.3544 0.110 Uiso 1 1 calc R
H12B H 1.0067 -0.2811 0.3360 0.110 Uiso 1 1 calc R
H12C H 1.0434 -0.2737 0.4339 0.110 Uiso 1 1 calc R
C8 C 1.03363(14) -0.18783(13) 0.36794(16) 0.0489(8) Uani 1 1 d .
C25 C 1.05491(18) 0.38541(16) 0.4032(3) 0.0992(15) Uani 1 1 d .
H25 H 1.0645 0.4301 0.4096 0.119 Uiso 1 1 calc R
C26 C 1.10457(17) 0.34183(16) 0.4344(2) 0.0909(13) Uani 1 1 d .
H26 H 1.1486 0.3570 0.4615 0.109 Uiso 1 1 calc R
C24 C 0.99137(16) 0.36543(14) 0.3625(2) 0.0793(12) Uani 1 1 d .
H24 H 0.9577 0.3963 0.3393 0.095 Uiso 1 1 calc R
F4 F 0.23666(9) 0.20685(8) 0.28852(12) 0.0878(6) Uani 1 1 d .
F2 F 0.27873(10) 0.26983(11) 0.18987(11) 0.1112(8) Uani 1 1 d .
F1 F 0.27653(14) 0.30512(9) 0.32398(13) 0.1228(10) Uani 1 1 d .
C11 C 1.30666(13) -0.02751(14) 0.23320(17) 0.0568(9) Uani 1 1 d .
H11A H 1.3145 -0.0037 0.1805 0.085 Uiso 1 1 calc R
H11B H 1.3058 -0.0737 0.2207 0.085 Uiso 1 1 calc R
H11C H 1.3449 -0.0181 0.2793 0.085 Uiso 1 1 calc R
F3 F 0.35242(11) 0.23004(14) 0.30146(16) 0.1389(11) Uani 1 1 d .
B1 B 0.28674(18) 0.2518(2) 0.2766(2) 0.0670(12) Uani 1 1 d .
O1 O 1.0000 0.5294(3) 0.2500 0.195(3) Uani 1 2 d S
C31 C 1.0130(5) 0.5675(3) 0.3279(5) 0.333(6) Uani 1 1 d .
H31A H 1.0529 0.5488 0.3662 0.400 Uiso 1 1 calc R
H31B H 1.0261 0.6116 0.3123 0.400 Uiso 1 1 calc R
C32 C 0.9576(4) 0.5695(5) 0.3692(6) 0.442(5) Uani 1 1 d .
H32A H 0.9400 0.5258 0.3762 0.663 Uiso 1 1 calc R
H32B H 0.9210 0.5953 0.3359 0.663 Uiso 1 1 calc R
H32C H 0.9700 0.5890 0.4266 0.663 Uiso 1 1 calc R

loop_
_atom_site_aniso_label
_atom_site_aniso_U_11
_atom_site_aniso_U_22
_atom_site_aniso_U_33
_atom_site_aniso_U_23
_atom_site_aniso_U_13
_atom_site_aniso_U_12
Rh1 0.03048(8) 0.03732(9) 0.03839(8) 0.00003(10) 0.00387(7) 0.00277(10)
C18 0.0321(12) 0.0559(16) 0.0358(12) 0.0006(12) 0.0028(10) 0.0036(13)
N3 0.0310(9) 0.0386(11) 0.0382(10) -0.0021(9) 0.0016(8) 0.0086(10)
C21 0.0305(11) 0.0339(13) 0.0445(13) -0.0028(12) -0.0042(10) 0.0160(12)
N1 0.0332(10) 0.0432(12) 0.0317(10) 0.0004(9) 0.0028(9) 0.0006(9)
N4 0.0455(11) 0.0393(11) 0.0451(11) 0.0033(10) 0.0173(9) 0.0022(11)
C5 0.0347(12) 0.0360(13) 0.0326(11) -0.0039(11) 0.0017(10) 0.0079(12)
C10 0.0358(13) 0.0527(16) 0.0514(14) -0.0063(13) 0.0113(12) -0.0015(13)
C30 0.0308(12) 0.0561(15) 0.0322(11) 0.0114(12) 0.0028(10) 0.0064(13)
C2 0.0428(13) 0.0506(15) 0.0331(12) 0.0027(12) 0.0046(11) -0.0027(13)
C1 0.0468(14) 0.0413(14) 0.0363(12) 0.0023(11) 0.0051(12) 0.0104(13)
C4 0.0423(13) 0.0435(14) 0.0381(12) -0.0065(12) -0.0018(11) 0.0109(13)
C3 0.0332(12) 0.0545(15) 0.0321(12) -0.0011(12) 0.0011(11) 0.0060(13)
N2 0.0317(10) 0.0417(11) 0.0382(9) -0.0025(10) 0.0054(8) 0.0011(10)
C6 0.0367(13) 0.0400(14) 0.0330(12) -0.0030(11) -0.0001(11) 0.0045(12)
C17 0.0438(14) 0.0470(16) 0.0556(15) 0.0010(13) 0.0088(12) 0.0067(13)
C19 0.0450(14) 0.0486(16) 0.0511(15) -0.0007(13) 0.0053(13) -0.0101(13)
C13 0.0363(13) 0.0448(15) 0.0355(13) -0.0007(12) 0.0021(11) 0.0024(12)
C28 0.0482(15) 0.0650(18) 0.0698(17) 0.0110(15) 0.0204(13) 0.0094(15)
C22 0.0414(13) 0.0371(14) 0.0527(14) -0.0018(12) 0.0198(11) -0.0015(12)
C27 0.0509(15) 0.0492(16) 0.0731(16) -0.0127(14) 0.0253(13) -0.0001(14)
C15 0.0428(14) 0.091(2) 0.0617(16) -0.0058(16) 0.0180(13) 0.0032(16)
C29 0.0516(16) 0.083(2) 0.0625(17) -0.0008(17) 0.0042(15) -0.0007(17)
C23 0.0488(14) 0.0447(15) 0.0632(15) -0.0003(14) 0.0228(12) 0.0001(14)
C9 0.0532(15) 0.0478(16) 0.0493(14) -0.0023(13) 0.0134(13) 0.0001(14)
C7 0.0457(14) 0.0363(14) 0.0481(13) -0.0048(12) 0.0166(12) 0.0031(12)
C16 0.0439(14) 0.0594(18) 0.0790(18) 0.0007(16) 0.0197(14) 0.0174(15)
C20 0.0564(16) 0.0497(17) 0.0809(18) 0.0028(15) 0.0216(15) 0.0109(15)
C14 0.0440(14) 0.0597(17) 0.0523(15) -0.0045(14) 0.0117(13) -0.0066(15)
C12 0.0843(19) 0.0419(17) 0.099(2) 0.0003(17) 0.0319(17) 0.0029(17)
C8 0.0512(15) 0.0472(15) 0.0497(14) -0.0042(13) 0.0126(13) -0.0016(14)
C25 0.076(2) 0.051(2) 0.174(3) -0.017(2) 0.028(2) -0.0101(19)
C26 0.061(2) 0.071(2) 0.141(3) -0.031(2) 0.009(2) -0.0066(18)
C24 0.0589(18) 0.0443(17) 0.138(3) -0.0044(19) 0.0238(19) 0.0149(16)
F4 0.0900(11) 0.0649(11) 0.1148(12) 0.0015(10) 0.0386(10) -0.0311(10)
F2 0.1054(12) 0.1585(17) 0.0695(11) -0.0032(12) 0.0094(10) -0.0744(12)
F1 0.201(2) 0.0652(12) 0.1024(14) -0.0118(11) 0.0175(15) -0.0214(15)
C11 0.0405(14) 0.072(2) 0.0601(16) -0.0027(15) 0.0161(13) 0.0056(14)
F3 0.0794(14) 0.188(2) 0.1482(19) 0.0129(18) 0.0097(14) 0.0036(16)
B1 0.0501(19) 0.089(3) 0.063(2) -0.002(2) 0.0115(18) -0.014(2)
O1 0.195(5) 0.184(5) 0.208(5) 0.000 0.021(4) 0.000
C31 0.415(13) 0.112(4) 0.440(12) -0.082(6) -0.096(11) -0.024(7)
C32 0.370(7) 0.430(12) 0.597(10) -0.261(9) 0.364(6) -0.186(8)

loop_
_atom_type_symbol
_atom_type_description
_atom_type_scat_dispersion_real
_atom_type_scat_dispersion_imag
_atom_type_scat_source
C C 0.0181 0.0091 'International Tables Vol C Tables 4.2.6.8 and 6.1.1.4'
H H 0.0000 0.0000 'International Tables Vol C Tables 4.2.6.8 and 6.1.1.4'
B B 0.0090 0.0039 'International Tables Vol C Tables 4.2.6.8 and 6.1.1.4'
N N 0.0311 0.0180 'International Tables Vol C Tables 4.2.6.8 and 6.1.1.4'
O O 0.0492 0.0322 'International Tables Vol C Tables 4.2.6.8 and 6.1.1.4'
F F 0.0727 0.0534 'International Tables Vol C Tables 4.2.6.8 and 6.1.1.4'
Rh Rh 0.0927 3.6045 'International Tables Vol C Tables 4.2.6.8 and 6.1.1.4'

loop_
_geom_angle_atom_site_label_1
_geom_angle_atom_site_label_2
_geom_angle_atom_site_label_3
_geom_angle
_geom_angle_site_symmetry_3
C21 Rh1 C30 88.72(10) .
C21 Rh1 N2 94.47(9) .
C30 Rh1 N2 175.01(8) .
C21 Rh1 N1 171.94(9) .
C30 Rh1 N1 98.45(9) .
N2 Rh1 N1 78.12(7) .
C13 C18 C17 123.4(2) .
C13 C18 N3 119.7(2) .
C17 C18 N3 116.9(2) .
C21 N3 C18 175.8(2) .
N3 C21 Rh1 178.4(2) .
C1 N1 C5 116.72(19) .
C1 N1 Rh1 127.75(16) .
C5 N1 Rh1 115.53(15) .
C30 N4 C22 171.9(2) .
N1 C5 C4 121.4(2) .
N1 C5 C6 114.9(2) .
C4 C5 C6 123.6(2) .
N2 C10 C9 123.0(2) .
N2 C10 H10 118.5 .
C9 C10 H10 118.5 .
N4 C30 Rh1 178.0(2) .
C1 C2 C3 121.2(2) .
C1 C2 H2 119.4 .
C3 C2 H2 119.4 .
N1 C1 C2 123.0(2) .
N1 C1 H1 118.5 .
C2 C1 H1 118.5 .
C5 C4 C3 121.4(2) .
C5 C4 H4 119.3 .
C3 C4 H4 119.3 .
C2 C3 C4 116.2(2) .
C2 C3 C11 122.8(2) .
C4 C3 C11 121.0(2) .
C6 N2 C10 117.2(2) .
C6 N2 Rh1 116.82(15) .
C10 N2 Rh1 125.91(16) .
N2 C6 C7 121.9(2) .
N2 C6 C5 114.4(2) .
C7 C6 C5 123.7(2) .
C16 C17 C18 117.0(2) .
C16 C17 C20 121.4(2) .
C18 C17 C20 121.5(2) .
C13 C19 H19A 109.5 .
C13 C19 H19B 109.5 .
H19A C19 H19B 109.5 .
C13 C19 H19C 109.5 .
H19A C19 H19C 109.5 .
H19B C19 H19C 109.5 .
C18 C13 C14 117.3(2) .
C18 C13 C19 121.8(2) .
C14 C13 C19 120.9(2) .
C23 C28 H28A 109.5 .
C23 C28 H28B 109.5 .
H28A C28 H28B 109.5 .
C23 C28 H28C 109.5 .
H28A C28 H28C 109.5 .
H28B C28 H28C 109.5 .
N4 C22 C27 118.1(2) .
N4 C22 C23 119.0(2) .
C27 C22 C23 122.8(2) .
C26 C27 C22 116.5(3) .
C26 C27 C29 120.7(3) .
C22 C27 C29 122.7(2) .
C14 C15 C16 121.2(3) .
C14 C15 H15 119.4 .
C16 C15 H15 119.4 .
C27 C29 H29A 109.5 .
C27 C29 H29B 109.5 .
H29A C29 H29B 109.5 .
C27 C29 H29C 109.5 .
H29A C29 H29C 109.5 .
H29B C29 H29C 109.5 .
C24 C23 C22 117.1(2) .
C24 C23 C28 120.4(2) .
C22 C23 C28 122.5(2) .
C10 C9 C8 119.9(2) .
C10 C9 H9 120.1 .
C8 C9 H9 120.1 .
C6 C7 C8 120.5(2) .
C6 C7 H7 119.8 .
C8 C7 H7 119.8 .
C15 C16 C17 120.6(3) .
C15 C16 H16 119.7 .
C17 C16 H16 119.7 .
C17 C20 H20A 109.5 .
C17 C20 H20B 109.5 .
H20A C20 H20B 109.5 .
C17 C20 H20C 109.5 .
H20A C20 H20C 109.5 .
H20B C20 H20C 109.5 .
C15 C14 C13 120.6(3) .
C15 C14 H14 119.7 .
C13 C14 H14 119.7 .
C8 C12 H12A 109.5 .
C8 C12 H12B 109.5 .
H12A C12 H12B 109.5 .
C8 C12 H12C 109.5 .
H12A C12 H12C 109.5 .
H12B C12 H12C 109.5 .
C9 C8 C7 117.4(2) .
C9 C8 C12 121.1(3) .
C7 C8 C12 121.5(2) .
C26 C25 C24 120.5(3) .
C26 C25 H25 119.8 .
C24 C25 H25 119.8 .
C25 C26 C27 122.5(3) .
C25 C26 H26 118.7 .
C27 C26 H26 118.7 .
C25 C24 C23 120.5(3) .
C25 C24 H24 119.8 .
C23 C24 H24 119.8 .
C3 C11 H11A 109.5 .
C3 C11 H11B 109.5 .
H11A C11 H11B 109.5 .
C3 C11 H11C 109.5 .
H11A C11 H11C 109.5 .
H11B C11 H11C 109.5 .
F3 B1 F1 107.9(3) .
F3 B1 F4 112.0(3) .
F1 B1 F4 110.0(3) .
F3 B1 F2 111.3(3) .
F1 B1 F2 107.1(3) .
F4 B1 F2 108.4(3) .
C31 O1 C31 113.1(7) 2_755
C32 C31 O1 111.0(7) .
C32 C31 H31A 109.4 .
O1 C31 H31A 109.4 .
C32 C31 H31B 109.4 .
O1 C31 H31B 109.4 .
H31A C31 H31B 108.0 .
C31 C32 H32A 109.5 .
C31 C32 H32B 109.5 .
H32A C32 H32B 109.5 .
C31 C32 H32C 109.5 .
H32A C32 H32C 109.5 .
H32B C32 H32C 109.5 .

loop_
_geom_bond_atom_site_label_1
_geom_bond_atom_site_label_2
_geom_bond_distance
_geom_bond_site_symmetry_2
Rh1 C21 1.899(2) .
Rh1 C30 1.901(3) .
Rh1 N2 2.0641(18) .
Rh1 N1 2.0814(18) .
C18 C13 1.384(3) .
C18 C17 1.399(4) .
C18 N3 1.402(3) .
N3 C21 1.164(3) .
N1 C1 1.351(3) .
N1 C5 1.369(3) .
N4 C30 1.181(3) .
N4 C22 1.371(3) .
C5 C4 1.380(3) .
C5 C6 1.474(3) .
C10 N2 1.357(3) .
C10 C9 1.368(4) .
C10 H10 0.9500 .
C2 C1 1.372(3) .
C2 C3 1.372(4) .
C2 H2 0.9500 .
C1 H1 0.9500 .
C4 C3 1.389(3) .
C4 H4 0.9500 .
C3 C11 1.493(3) .
N2 C6 1.356(3) .
C6 C7 1.374(3) .
C17 C16 1.388(4) .
C17 C20 1.490(4) .
C19 C13 1.501(3) .
C19 H19A 0.9800 .
C19 H19B 0.9800 .
C19 H19C 0.9800 .
C13 C14 1.394(4) .
C28 C23 1.494(4) .
C28 H28A 0.9800 .
C28 H28B 0.9800 .
C28 H28C 0.9800 .
C22 C27 1.391(3) .
C22 C23 1.400(3) .
C27 C26 1.372(4) .
C27 C29 1.498(4) .
C15 C14 1.369(4) .
C15 C16 1.377(4) .
C15 H15 0.9500 .
C29 H29A 0.9800 .
C29 H29B 0.9800 .
C29 H29C 0.9800 .
C23 C24 1.393(4) .
C9 C8 1.381(4) .
C9 H9 0.9500 .
C7 C8 1.391(4) .
C7 H7 0.9500 .
C16 H16 0.9500 .
C20 H20A 0.9800 .
C20 H20B 0.9800 .
C20 H20C 0.9800 .
C14 H14 0.9500 .
C12 C8 1.508(4) .
C12 H12A 0.9800 .
C12 H12B 0.9800 .
C12 H12C 0.9800 .
C25 C26 1.360(5) .
C25 C24 1.366(4) .
C25 H25 0.9500 .
C26 H26 0.9500 .
C24 H24 0.9500 .
F4 B1 1.365(4) .
F2 B1 1.383(4) .
F1 B1 1.356(4) .
C11 H11A 0.9800 .
C11 H11B 0.9800 .
C11 H11C 0.9800 .
F3 B1 1.348(4) .
O1 C31 1.438(8) .
O1 C31 1.438(8) 2_755
C31 C32 1.296(13) .
C31 H31A 0.9900 .
C31 H31B 0.9900 .
C32 H32A 0.9800 .
C32 H32B 0.9800 .
C32 H32C 0.9800 .

loop_
_geom_torsion_atom_site_label_1
_geom_torsion_atom_site_label_2
_geom_torsion_atom_site_label_3
_geom_torsion_atom_site_label_4
_geom_torsion
_geom_torsion_site_symmetry_1
C13 C18 N3 C21 154(3) .
C17 C18 N3 C21 -26(3) .
C18 N3 C21 Rh1 -147(6) .
C30 Rh1 C21 N3 -180(100) .
N2 Rh1 C21 N3 -3(7) .
N1 Rh1 C21 N3 -27(7) .
C21 Rh1 N1 C1 -159.4(5) .
C30 Rh1 N1 C1 -6.67(19) .
N2 Rh1 N1 C1 177.01(18) .
C21 Rh1 N1 C5 21.8(6) .
C30 Rh1 N1 C5 174.52(15) .
N2 Rh1 N1 C5 -1.80(14) .
C1 N1 C5 C4 -1.3(3) .
Rh1 N1 C5 C4 177.64(16) .
C1 N1 C5 C6 -179.27(18) .
Rh1 N1 C5 C6 -0.3(2) .
C22 N4 C30 Rh1 111(6) .
C21 Rh1 C30 N4 26(6) .
N2 Rh1 C30 N4 -104(6) .
N1 Rh1 C30 N4 -151(6) .
C5 N1 C1 C2 0.2(3) .
Rh1 N1 C1 C2 -178.58(16) .
C3 C2 C1 N1 0.1(3) .
N1 C5 C4 C3 2.1(3) .
C6 C5 C4 C3 179.9(2) .
C1 C2 C3 C4 0.6(3) .
C1 C2 C3 C11 -178.6(2) .
C5 C4 C3 C2 -1.7(3) .
C5 C4 C3 C11 177.6(2) .
C9 C10 N2 C6 1.4(3) .
C9 C10 N2 Rh1 -175.87(17) .
C21 Rh1 N2 C6 -172.88(16) .
C30 Rh1 N2 C6 -43.1(10) .
N1 Rh1 N2 C6 3.89(14) .
C21 Rh1 N2 C10 4.35(19) .
C30 Rh1 N2 C10 134.1(9) .
N1 Rh1 N2 C10 -178.87(18) .
C10 N2 C6 C7 -3.1(3) .
Rh1 N2 C6 C7 174.40(16) .
C10 N2 C6 C5 177.33(18) .
Rh1 N2 C6 C5 -5.2(2) .
N1 C5 C6 N2 3.6(3) .
C4 C5 C6 N2 -174.34(19) .
N1 C5 C6 C7 -176.0(2) .
C4 C5 C6 C7 6.1(3) .
C13 C18 C17 C16 -0.8(4) .
N3 C18 C17 C16 179.3(2) .
C13 C18 C17 C20 -178.0(2) .
N3 C18 C17 C20 2.1(3) .
C17 C18 C13 C14 0.8(3) .
N3 C18 C13 C14 -179.3(2) .
C17 C18 C13 C19 -179.8(2) .
N3 C18 C13 C19 0.1(3) .
C30 N4 C22 C27 -5.0(17) .
C30 N4 C22 C23 172.5(15) .
N4 C22 C27 C26 176.4(3) .
C23 C22 C27 C26 -0.9(4) .
N4 C22 C27 C29 -1.2(4) .
C23 C22 C27 C29 -178.6(3) .
N4 C22 C23 C24 -175.5(2) .
C27 C22 C23 C24 1.9(4) .
N4 C22 C23 C28 2.7(4) .
C27 C22 C23 C28 -180.0(2) .
N2 C10 C9 C8 1.0(4) .
N2 C6 C7 C8 2.5(3) .
C5 C6 C7 C8 -178.0(2) .
C14 C15 C16 C17 0.1(4) .
C18 C17 C16 C15 0.3(4) .
C20 C17 C16 C15 177.5(2) .
C16 C15 C14 C13 -0.1(4) .
C18 C13 C14 C15 -0.3(3) .
C19 C13 C14 C15 -179.7(2) .
C10 C9 C8 C7 -1.7(3) .
C10 C9 C8 C12 177.9(2) .
C6 C7 C8 C9 0.0(3) .
C6 C7 C8 C12 -179.6(2) .
C24 C25 C26 C27 -1.0(6) .
C22 C27 C26 C25 0.5(5) .
C29 C27 C26 C25 178.2(3) .
C26 C25 C24 C23 2.0(6) .
C22 C23 C24 C25 -2.4(5) .
C28 C23 C24 C25 179.4(3) .
C31 O1 C31 C32 102.2(7) 2_755
